data_2234104
loop_
_publ_author_name
'Ayd\?in, \"Om\"ur'
'\,Caylak Deliba\,s, Nagihan'
'Necefo\(glu, Hacali'
'H\"okelek, Tuncer'

_publ_section_title
;
 Tetrakis(\m-2-iodobenzoato-\k^2^<i>O</i>:<i>O</i>')bis[aquacopper(II)]
;
_journal_coeditor_code BQ2345
_journal_issue 4
_journal_name_full 'Acta Crystallographica Section E'
_journal_page_first m409
_journal_page_last m410
_journal_paper_doi 10.1107/S1600536812010367
_journal_volume 68
_journal_year 2012
_chemical_formula_iupac '[Cu2 (C7 H4 I O2)4 (H2 O)2]'
_chemical_formula_moiety 'C28 H20 Cu2 I4 O10'
_chemical_formula_sum 'C28 H20 Cu2 I4 O10'
_chemical_formula_weight 1151.14
_chemical_name_systematic
;
Tetrakis(\m-2-iodobenzoato-\k^2^<i>O</i>:<i>O</i>')bis[aquacopper(II)]
;
_space_group_IT_number 2
_symmetry_cell_setting triclinic
_symmetry_space_group_name_Hall '-P 1'
_symmetry_space_group_name_H-M 'P -1'
_atom_sites_solution_hydrogens geom
_atom_sites_solution_primary direct
_atom_sites_solution_secondary difmap
_audit_creation_method SHELXL-97
_cell_angle_alpha 83.167(3)
_cell_angle_beta 72.779(2)
_cell_angle_gamma 77.227(2)
_cell_formula_units_Z 1
_cell_length_a 7.3563(2)
_cell_length_b 10.7448(3)
_cell_length_c 10.9066(3)
_cell_measurement_reflns_used 9932
_cell_measurement_temperature 100(2)
_cell_measurement_theta_max 28.38
_cell_measurement_theta_min 2.68
_cell_volume 801.73(4)
_computing_cell_refinement 'SAINT (Bruker, 2007)'
_computing_data_collection 'APEX2 (Bruker, 2007)'
_computing_data_reduction 'SAINT (Bruker, 2007)'
_computing_molecular_graphics 'ORTEP-3 for Windows (Farrugia, 1997)'
_computing_publication_material 'WinGX (Farrugia, 1999) and PLATON (Spek, 2009)'
_computing_structure_refinement 'SHELXL97 (Sheldrick, 2008)'
_computing_structure_solution 'SHELXS97 (Sheldrick, 2008)'
_diffrn_ambient_temperature 100(2)
_diffrn_measured_fraction_theta_full 0.994
_diffrn_measured_fraction_theta_max 0.994
_diffrn_measurement_device_type 'Bruker Kappa APEXII CCD area-detector'
_diffrn_measurement_method '\f and \w scans'
_diffrn_radiation_monochromator graphite
_diffrn_radiation_source 'fine-focus sealed tube'
_diffrn_radiation_type MoK\a
_diffrn_radiation_wavelength 0.71073
_diffrn_reflns_av_R_equivalents 0.0252
_diffrn_reflns_av_sigmaI/netI 0.0211
_diffrn_reflns_limit_h_max 9
_diffrn_reflns_limit_h_min -9
_diffrn_reflns_limit_k_max 14
_diffrn_reflns_limit_k_min -14
_diffrn_reflns_limit_l_max 14
_diffrn_reflns_limit_l_min -14
_diffrn_reflns_number 14335
_diffrn_reflns_theta_full 28.39
_diffrn_reflns_theta_max 28.39
_diffrn_reflns_theta_min 1.96
_exptl_absorpt_coefficient_mu 5.231
_exptl_absorpt_correction_T_max 0.285
_exptl_absorpt_correction_T_min 0.150
_exptl_absorpt_correction_type multi-scan
_exptl_absorpt_process_details '(SADABS; Bruker, 2005)'
_exptl_crystal_colour green
_exptl_crystal_density_diffrn 2.384
_exptl_crystal_density_method 'not measured'
_exptl_crystal_description block
_exptl_crystal_F_000 538
_exptl_crystal_size_max 0.39
_exptl_crystal_size_mid 0.36
_exptl_crystal_size_min 0.24
_refine_diff_density_max 0.609
_refine_diff_density_min -0.658
_refine_ls_extinction_method none
_refine_ls_goodness_of_fit_ref 1.155
_refine_ls_hydrogen_treatment mixed
_refine_ls_matrix_type full
_refine_ls_number_parameters 207
_refine_ls_number_reflns 3987
_refine_ls_number_restraints 2
_refine_ls_restrained_S_all 1.155
_refine_ls_R_factor_all 0.0202
_refine_ls_R_factor_gt 0.0186
_refine_ls_shift/su_max 0.002
_refine_ls_shift/su_mean 0.000
_refine_ls_structure_factor_coef Fsqd
_refine_ls_weighting_details 'calc w=1/[\s^2^(Fo^2^)+(0.0134P)^2^+0.9745P] where P=(Fo^2^+2Fc^2^)/3'
_refine_ls_weighting_scheme calc
_refine_ls_wR_factor_gt 0.0442
_refine_ls_wR_factor_ref 0.0448
_reflns_number_gt 3818
_reflns_number_total 3987
_reflns_threshold_expression I>2\s(I)
_cod_data_source_file bq2345.cif
_cod_data_source_block I
_cod_database_code 2234104
_cod_database_fobs_code 2234104

loop_
_symmetry_equiv_pos_as_xyz
'x, y, z'
'-x, -y, -z'

loop_
_atom_site_type_symbol
_atom_site_label
_atom_site_fract_x
_atom_site_fract_y
_atom_site_fract_z
_atom_site_U_iso_or_equiv
_atom_site_adp_type
_atom_site_calc_flag
_atom_site_refinement_flags
_atom_site_occupancy
_atom_site_symmetry_multiplicity
I I1 0.36263(2) 0.882863(16) 0.200310(15) 0.01953(5) Uani d . 1 1
I I2 -0.20180(2) 0.701971(15) 0.777993(14) 0.01579(5) Uani d . 1 1
Cu Cu1 0.65575(4) 0.46820(2) 0.53900(2) 0.00769(6) Uani d . 1 1
O O1 0.6886(2) 0.64727(16) 0.49086(16) 0.0152(3) Uani d . 1 1
O O2 0.4156(2) 0.70018(16) 0.43065(16) 0.0153(3) Uani d . 1 1
O O3 0.4755(2) 0.52102(17) 0.70398(15) 0.0151(3) Uani d . 1 1
O O4 0.7945(2) 0.43067(18) 0.35988(15) 0.0171(4) Uani d . 1 1
O O5 0.9024(2) 0.41164(17) 0.61507(15) 0.0137(3) Uani d D 1 1
H H51 1.010(3) 0.375(3) 0.573(3) 0.031(9) Uiso d D 1 1
H H52 0.920(6) 0.462(3) 0.660(3) 0.050(12) Uiso d D 1 1
C C1 0.5690(3) 0.7241(2) 0.4403(2) 0.0111(4) Uani d . 1 1
C C2 0.6219(3) 0.8508(2) 0.3878(2) 0.0118(4) Uani d . 1 1
C C3 0.5596(3) 0.9249(2) 0.2873(2) 0.0137(4) Uani d . 1 1
C C4 0.6304(4) 1.0353(2) 0.2372(3) 0.0204(5) Uani d . 1 1
H H4 0.5932 1.0828 0.1663 0.024 Uiso calc R 1 1
C C5 0.7553(4) 1.0769(3) 0.2899(3) 0.0247(6) Uani d . 1 1
H H5 0.8022 1.1529 0.2558 0.030 Uiso calc R 1 1
C C6 0.8112(4) 1.0070(2) 0.3925(3) 0.0222(5) Uani d . 1 1
H H6 0.8927 1.0367 0.4310 0.027 Uiso calc R 1 1
C C7 0.7483(3) 0.8947(2) 0.4384(2) 0.0162(5) Uani d . 1 1
H H7 0.7918 0.8456 0.5063 0.019 Uiso calc R 1 1
C C8 0.2958(3) 0.5622(2) 0.7233(2) 0.0102(4) Uani d . 1 1
C C9 0.1865(3) 0.6078(2) 0.8544(2) 0.0095(4) Uani d . 1 1
C C10 -0.0093(3) 0.6684(2) 0.8928(2) 0.0115(4) Uani d . 1 1
C C11 -0.0913(3) 0.7150(2) 1.0144(2) 0.0170(5) Uani d . 1 1
H H11 -0.2233 0.7576 1.0386 0.020 Uiso calc R 1 1
C C12 0.0184(4) 0.6997(3) 1.1009(2) 0.0184(5) Uani d . 1 1
H H12 -0.0385 0.7317 1.1841 0.022 Uiso calc R 1 1
C C13 0.2108(4) 0.6377(2) 1.0661(2) 0.0160(5) Uani d . 1 1
H H13 0.2860 0.6261 1.1255 0.019 Uiso calc R 1 1
C C14 0.2927(3) 0.5930(2) 0.9441(2) 0.0124(4) Uani d . 1 1
H H14 0.4251 0.5510 0.9206 0.015 Uiso calc R 1 1

loop_
_atom_site_aniso_label
_atom_site_aniso_U_11
_atom_site_aniso_U_22
_atom_site_aniso_U_33
_atom_site_aniso_U_12
_atom_site_aniso_U_13
_atom_site_aniso_U_23
I1 0.01733(8) 0.02241(9) 0.01989(8) -0.00265(6) -0.00902(6) 0.00232(6)
I2 0.01043(8) 0.01989(8) 0.01694(7) 0.00135(6) -0.00594(6) -0.00335(6)
Cu1 0.00592(12) 0.00946(13) 0.00725(11) -0.00149(9) -0.00117(9) -0.00054(9)
O1 0.0129(8) 0.0116(8) 0.0231(8) -0.0056(6) -0.0079(7) 0.0048(6)
O2 0.0119(8) 0.0115(8) 0.0249(8) -0.0044(6) -0.0082(7) 0.0022(6)
O3 0.0092(8) 0.0237(9) 0.0101(7) 0.0023(7) -0.0018(6) -0.0046(6)
O4 0.0096(8) 0.0315(10) 0.0090(7) -0.0007(7) -0.0018(6) -0.0048(7)
O5 0.0084(8) 0.0194(9) 0.0134(7) -0.0012(7) -0.0037(6) -0.0024(6)
C1 0.0111(10) 0.0123(10) 0.0082(9) -0.0025(8) 0.0004(8) -0.0016(8)
C2 0.0088(10) 0.0101(10) 0.0146(10) -0.0011(8) -0.0006(8) -0.0009(8)
C3 0.0089(10) 0.0131(11) 0.0166(10) -0.0003(8) -0.0009(8) -0.0010(8)
C4 0.0148(12) 0.0171(12) 0.0252(12) -0.0012(10) -0.0040(10) 0.0069(10)
C5 0.0194(13) 0.0147(12) 0.0396(15) -0.0089(10) -0.0066(11) 0.0069(11)
C6 0.0179(12) 0.0147(12) 0.0365(14) -0.0071(10) -0.0095(11) 0.0011(10)
C7 0.0152(11) 0.0136(11) 0.0197(11) -0.0039(9) -0.0048(9) 0.0007(9)
C8 0.0118(10) 0.0091(10) 0.0097(9) -0.0040(8) -0.0021(8) 0.0002(7)
C9 0.0092(10) 0.0087(10) 0.0095(9) -0.0029(8) -0.0004(8) 0.0001(7)
C10 0.0099(10) 0.0119(10) 0.0129(10) -0.0016(8) -0.0042(8) 0.0001(8)
C11 0.0115(11) 0.0206(12) 0.0146(11) 0.0017(9) 0.0003(9) -0.0041(9)
C12 0.0168(12) 0.0238(13) 0.0124(10) -0.0005(10) -0.0012(9) -0.0068(9)
C13 0.0161(12) 0.0197(12) 0.0124(10) -0.0026(9) -0.0041(9) -0.0027(9)
C14 0.0104(10) 0.0134(11) 0.0129(10) -0.0006(8) -0.0036(8) -0.0006(8)

loop_
_atom_type_symbol
_atom_type_description
_atom_type_scat_dispersion_real
_atom_type_scat_dispersion_imag
_atom_type_scat_source
C C 0.0033 0.0016 'International Tables Vol C Tables 4.2.6.8 and 6.1.1.4'
H H 0.0000 0.0000 'International Tables Vol C Tables 4.2.6.8 and 6.1.1.4'
O O 0.0106 0.0060 'International Tables Vol C Tables 4.2.6.8 and 6.1.1.4'
Cu Cu 0.3201 1.2651 'International Tables Vol C Tables 4.2.6.8 and 6.1.1.4'
I I -0.4742 1.8119 'International Tables Vol C Tables 4.2.6.8 and 6.1.1.4'

loop_
_geom_angle_atom_site_label_1
_geom_angle_atom_site_label_2
_geom_angle_atom_site_label_3
_geom_angle_site_symmetry_1
_geom_angle_site_symmetry_3
_geom_angle
O1 Cu1 Cu1 . 2_666 86.36(5)
O1 Cu1 O5 . . 95.68(7)
O2 Cu1 Cu1 2_666 2_666 82.79(5)
O2 Cu1 O1 2_666 . 168.98(7)
O2 Cu1 O4 2_666 . 90.09(8)
O2 Cu1 O5 2_666 . 95.26(7)
O3 Cu1 Cu1 . 2_666 83.11(5)
O3 Cu1 O1 . . 89.93(7)
O3 Cu1 O2 . 2_666 90.68(7)
O3 Cu1 O4 . . 168.90(7)
O3 Cu1 O5 . . 93.88(6)
O4 Cu1 Cu1 . 2_666 86.00(5)
O4 Cu1 O1 . . 87.22(8)
O4 Cu1 O5 . . 97.08(7)
O5 Cu1 Cu1 . 2_666 176.38(5)
C1 O1 Cu1 . . 119.86(14)
C1 O2 Cu1 . 2_666 125.63(15)
C8 O3 Cu1 . . 124.96(14)
C8 O4 Cu1 2_666 . 121.09(15)
Cu1 O5 H51 . . 123(2)
Cu1 O5 H52 . . 117(3)
H51 O5 H52 . . 108(4)
O1 C1 C2 . . 116.23(19)
O2 C1 O1 . . 124.6(2)
O2 C1 C2 . . 119.2(2)
C3 C2 C1 . . 124.2(2)
C7 C2 C1 . . 117.6(2)
C7 C2 C3 . . 118.1(2)
C2 C3 I1 . . 125.24(17)
C4 C3 I1 . . 114.73(17)
C4 C3 C2 . . 120.0(2)
C3 C4 H4 . . 119.8
C5 C4 C3 . . 120.5(2)
C5 C4 H4 . . 119.8
C4 C5 H5 . . 120.1
C6 C5 C4 . . 119.8(2)
C6 C5 H5 . . 120.1
C5 C6 H6 . . 120.1
C7 C6 C5 . . 119.7(2)
C7 C6 H6 . . 120.1
C2 C7 H7 . . 119.1
C6 C7 C2 . . 121.7(2)
C6 C7 H7 . . 119.1
O3 C8 O4 . 2_666 124.6(2)
O3 C8 C9 . . 116.33(18)
O4 C8 C9 2_666 . 119.06(19)
C10 C9 C8 . . 125.79(19)
C14 C9 C8 . . 116.50(19)
C14 C9 C10 . . 117.66(19)
C9 C10 I2 . . 125.52(16)
C11 C10 I2 . . 113.88(16)
C11 C10 C9 . . 120.6(2)
C10 C11 H11 . . 119.8
C12 C11 C10 . . 120.3(2)
C12 C11 H11 . . 119.8
C11 C12 H12 . . 120.0
C13 C12 C11 . . 120.1(2)
C13 C12 H12 . . 120.0
C12 C13 H13 . . 120.3
C14 C13 C12 . . 119.4(2)
C14 C13 H13 . . 120.3
C9 C14 H14 . . 119.0
C13 C14 C9 . . 121.9(2)
C13 C14 H14 . . 119.0

loop_
_geom_bond_atom_site_label_1
_geom_bond_atom_site_label_2
_geom_bond_site_symmetry_2
_geom_bond_distance
_geom_bond_publ_flag
I1 C3 . 2.100(2) ?
I2 C10 . 2.102(2) ?
Cu1 Cu1 2_666 2.6009(5) ?
Cu1 O1 . 1.9814(16) yes
Cu1 O2 2_666 1.9577(16) yes
Cu1 O3 . 1.9533(16) yes
Cu1 O4 . 1.9610(16) yes
Cu1 O5 . 2.1525(16) ?
O1 C1 . 1.272(3) ?
O2 Cu1 2_666 1.9577(16) ?
O2 C1 . 1.247(3) ?
O3 C8 . 1.260(3) ?
O4 C8 2_666 1.260(3) ?
O5 H51 . 0.828(18) ?
O5 H52 . 0.828(19) ?
C2 C1 . 1.499(3) ?
C2 C7 . 1.397(3) ?
C3 C2 . 1.404(3) ?
C3 C4 . 1.389(3) ?
C4 H4 . 0.9500 ?
C5 C4 . 1.388(4) ?
C5 H5 . 0.9500 ?
C6 C5 . 1.386(4) ?
C6 H6 . 0.9500 ?
C7 C6 . 1.374(3) ?
C7 H7 . 0.9500 ?
C8 O4 2_666 1.260(3) ?
C8 C9 . 1.498(3) ?
C9 C10 . 1.403(3) ?
C9 C14 . 1.397(3) ?
C10 C11 . 1.388(3) ?
C11 C12 . 1.387(3) ?
C11 H11 . 0.9500 ?
C12 C13 . 1.384(3) ?
C12 H12 . 0.9500 ?
C13 C14 . 1.384(3) ?
C13 H13 . 0.9500 ?
C14 H14 . 0.9500 ?

loop_
_geom_hbond_atom_site_label_D
_geom_hbond_atom_site_label_H
_geom_hbond_atom_site_label_A
_geom_hbond_site_symmetry_A
_geom_hbond_distance_DH
_geom_hbond_distance_HA
_geom_hbond_distance_DA
_geom_hbond_angle_DHA
_geom_hbond_publ_flag
O5 H51 O1 2_766 0.83(3) 2.09(3) 2.839(2) 152(3) yes
O5 H52 O4 2_766 0.83(3) 2.56(4) 3.171(2) 132(3) yes

loop_
_geom_torsion_atom_site_label_1
_geom_torsion_atom_site_label_2
_geom_torsion_atom_site_label_3
_geom_torsion_atom_site_label_4
_geom_torsion_site_symmetry_1
_geom_torsion_site_symmetry_4
_geom_torsion
Cu1 Cu1 O1 C1 2_666 . -2.22(16)
O2 Cu1 O1 C1 2_666 . 7.9(5)
O3 Cu1 O1 C1 . . -85.32(17)
O4 Cu1 O1 C1 . . 83.95(17)
O5 Cu1 O1 C1 . . -179.21(16)
Cu1 Cu1 O3 C8 2_666 . 0.27(18)
O1 Cu1 O3 C8 . . 86.62(19)
O2 Cu1 O3 C8 2_666 . -82.38(19)
O4 Cu1 O3 C8 . . 11.6(5)
O5 Cu1 O3 C8 . . -177.70(18)
Cu1 Cu1 O4 C8 2_666 2_666 -4.82(18)
O1 Cu1 O4 C8 . 2_666 -91.37(18)
O2 Cu1 O4 C8 2_666 2_666 77.94(18)
O3 Cu1 O4 C8 . 2_666 -16.0(5)
O5 Cu1 O4 C8 . 2_666 173.25(18)
Cu1 O1 C1 O2 . . 8.5(3)
Cu1 O1 C1 C2 . . -170.57(14)
Cu1 O2 C1 O1 2_666 . -11.8(3)
Cu1 O2 C1 C2 2_666 . 167.28(15)
Cu1 O3 C8 O4 . 2_666 3.5(3)
Cu1 O3 C8 C9 . . -175.06(14)
C3 C2 C1 O1 . . 153.2(2)
C3 C2 C1 O2 . . -25.9(3)
C7 C2 C1 O1 . . -23.8(3)
C7 C2 C1 O2 . . 157.1(2)
C1 C2 C7 C6 . . 177.3(2)
C3 C2 C7 C6 . . 0.1(4)
I1 C3 C2 C1 . . 5.4(3)
I1 C3 C2 C7 . . -177.62(17)
C4 C3 C2 C1 . . -174.1(2)
C4 C3 C2 C7 . . 2.9(3)
I1 C3 C4 C5 . . 177.2(2)
C2 C3 C4 C5 . . -3.3(4)
C6 C5 C4 C3 . . 0.6(4)
C7 C6 C5 C4 . . 2.3(4)
C2 C7 C6 C5 . . -2.7(4)
O3 C8 C9 C10 . . 173.4(2)
O3 C8 C9 C14 . . -3.7(3)
O4 C8 C9 C10 2_666 . -5.2(3)
O4 C8 C9 C14 2_666 . 177.7(2)
C8 C9 C10 C11 . . -175.2(2)
C8 C9 C10 I2 . . 3.2(3)
C14 C9 C10 I2 . . -179.69(16)
C14 C9 C10 C11 . . 1.9(3)
C8 C9 C14 C13 . . 176.4(2)
C10 C9 C14 C13 . . -1.0(3)
I2 C10 C11 C12 . . 179.93(19)
C9 C10 C11 C12 . . -1.5(4)
C10 C11 C12 C13 . . 0.1(4)
C11 C12 C13 C14 . . 0.8(4)
C12 C13 C14 C9 . . -0.4(4)
